data_7209569
loop_
_publ_author_name
'Chen, Yanmei'
'Li, Lei'
'Cao, Yanyuan'
'Wu, Jian'
'Gao, Qian'
'Li, Yahong'
'Hu, Hailiang'
'Liu, Wei'
'Liu, Yonglu'
'Kang, Zhenhui'
'Li, Jingping'

_publ_section_title
;
 CuII-mediated controllable creation of tertiary and quaternary carbon
 centers: designed assembly and structures of a new class of copper
 complexes supported by in situ generated substituted
 1-pyridineimidazo[1,5-a]pyridine ligands
;
_journal_issue 14
_journal_name_full CrystEngComm
_journal_page_first 2675
_journal_paper_doi 10.1039/c3ce00012e
_journal_volume 15
_journal_year 2013
_chemical_formula_moiety 'C50 H34 Cl2 Cu2 N12'
_chemical_formula_sum 'C50 H34 Cl2 Cu2 N12'
_chemical_formula_weight 1000.87
_chemical_name_systematic
;
?
;
_space_group_IT_number 14
_symmetry_cell_setting monoclinic
_symmetry_space_group_name_Hall '-P 2yn'
_symmetry_space_group_name_H-M 'P 1 21/n 1'
_atom_sites_solution_hydrogens geom
_atom_sites_solution_primary direct
_atom_sites_solution_secondary difmap
_audit_creation_method SHELXL-97
_cell_angle_alpha 90.00
_cell_angle_beta 91.220(9)
_cell_angle_gamma 90.00
_cell_formula_units_Z 2
_cell_length_a 10.271(4)
_cell_length_b 17.067(6)
_cell_length_c 12.280(5)
_cell_measurement_reflns_used 311
_cell_measurement_temperature 293(2)
_cell_measurement_theta_max 16.098
_cell_measurement_theta_min 2.307
_cell_volume 2152.1(14)
_computing_cell_refinement 'Bruker SMART'
_computing_data_collection 'Bruker SMART'
_computing_data_reduction 'Bruker SAINT'
_computing_molecular_graphics 'Bruker SHELXTL'
_computing_publication_material 'Bruker SHELXTL'
_computing_structure_refinement 'SHELXL-97 (Sheldrick, 1997)'
_computing_structure_solution 'SHELXS-97 (Sheldrick, 1990)'
_diffrn_ambient_temperature 293(2)
_diffrn_measured_fraction_theta_full 0.999
_diffrn_measured_fraction_theta_max 0.999
_diffrn_measurement_device_type 'CCD area detector'
_diffrn_measurement_method 'phi and omega scans'
_diffrn_radiation_monochromator graphite
_diffrn_radiation_source 'fine-focus sealed tube'
_diffrn_radiation_type MoK\a
_diffrn_radiation_wavelength 0.71073
_diffrn_reflns_av_R_equivalents 0.0911
_diffrn_reflns_av_sigmaI/netI 0.1041
_diffrn_reflns_limit_h_max 12
_diffrn_reflns_limit_h_min -12
_diffrn_reflns_limit_k_max 21
_diffrn_reflns_limit_k_min -20
_diffrn_reflns_limit_l_max 11
_diffrn_reflns_limit_l_min -15
_diffrn_reflns_number 12598
_diffrn_reflns_theta_full 26.00
_diffrn_reflns_theta_max 26.00
_diffrn_reflns_theta_min 2.04
_exptl_absorpt_coefficient_mu 1.166
_exptl_absorpt_correction_T_max 0.8727
_exptl_absorpt_correction_T_min 0.8445
_exptl_absorpt_correction_type multi-scan
_exptl_absorpt_process_details sadabs
_exptl_crystal_colour yellow
_exptl_crystal_density_diffrn 1.544
_exptl_crystal_density_method 'not measured'
_exptl_crystal_description block
_exptl_crystal_F_000 1020
_exptl_crystal_size_max 0.15
_exptl_crystal_size_mid 0.13
_exptl_crystal_size_min 0.12
_refine_diff_density_max 0.355
_refine_diff_density_min -0.360
_refine_diff_density_rms 0.069
_refine_ls_extinction_method none
_refine_ls_goodness_of_fit_ref 0.941
_refine_ls_hydrogen_treatment constr
_refine_ls_matrix_type full
_refine_ls_number_parameters 298
_refine_ls_number_reflns 4225
_refine_ls_number_restraints 0
_refine_ls_restrained_S_all 0.941
_refine_ls_R_factor_all 0.1336
_refine_ls_R_factor_gt 0.0510
_refine_ls_shift/su_max 0.005
_refine_ls_shift/su_mean 0.001
_refine_ls_structure_factor_coef Fsqd
_refine_ls_weighting_details 'calc w=1/[\s^2^(Fo^2^)+(0.0474P)^2^+0.0000P] where P=(Fo^2^+2Fc^2^)/3'
_refine_ls_weighting_scheme calc
_refine_ls_wR_factor_gt 0.0973
_refine_ls_wR_factor_ref 0.1279
_reflns_number_gt 2062
_reflns_number_total 4225
_reflns_threshold_expression >2sigma(I)
_cod_data_source_file c3ce00012e.txt
_cod_data_source_block t
_cod_original_cell_volume 2152.3(14)
_cod_original_sg_symbol_H-M 'P 21/n'
_cod_database_code 7209569

loop_
_symmetry_equiv_pos_as_xyz
'x, y, z'
'-x+1/2, y+1/2, -z+1/2'
'-x, -y, -z'
'x-1/2, -y-1/2, z-1/2'

loop_
_atom_site_label
_atom_site_type_symbol
_atom_site_fract_x
_atom_site_fract_y
_atom_site_fract_z
_atom_site_U_iso_or_equiv
_atom_site_adp_type
_atom_site_occupancy
_atom_site_symmetry_multiplicity
_atom_site_calc_flag
_atom_site_refinement_flags
Cu1 Cu 0.72971(6) 0.10419(3) 0.56936(5) 0.0505(2) Uani 1 1 d .
Cl1 Cl 0.70510(16) 0.22835(7) 0.55841(11) 0.0733(5) Uani 1 1 d .
C2 C 1.0023(5) 0.1087(3) 0.4395(4) 0.0527(13) Uani 1 1 d .
H2 H 0.9672 0.1085 0.5087 0.063 Uiso 1 1 calc R
C22 C 0.4281(6) -0.1742(3) 0.8255(4) 0.0760(18) Uani 1 1 d .
H22 H 0.3737 -0.2176 0.8306 0.091 Uiso 1 1 calc R
C17 C 0.8924(6) 0.1497(3) 1.0025(5) 0.0724(17) Uani 1 1 d .
H17 H 0.9438 0.1773 1.0525 0.087 Uiso 1 1 calc R
N3 N 0.8031(4) -0.0546(2) 0.3168(3) 0.0413(9) Uani 1 1 d .
N2 N 0.7573(4) 0.0200(2) 0.4571(3) 0.0416(9) Uani 1 1 d .
N5 N 0.6557(3) 0.0278(2) 0.6803(3) 0.0396(9) Uani 1 1 d .
N6 N 0.5913(4) -0.0462(2) 0.8160(3) 0.0416(10) Uani 1 1 d .
N1 N 1.0059(4) 0.0563(2) 0.2593(3) 0.0510(11) Uani 1 1 d .
N4 N 0.7731(5) 0.0343(3) 0.9581(3) 0.0784(15) Uani 1 1 d .
C19 C 0.6633(4) 0.0173(3) 0.7880(4) 0.0412(11) Uani 1 1 d .
C24 C 0.5341(4) -0.0759(3) 0.7204(3) 0.0417(11) Uani 1 1 d .
C6 C 0.8421(4) 0.0091(3) 0.3776(4) 0.0406(11) Uani 1 1 d .
C13 C 0.5462(4) -0.0346(3) 0.5188(3) 0.0398(11) Uani 1 1 d .
H13 H 0.4989 -0.0838 0.5063 0.048 Uiso 1 1 calc R
C7 C 0.8562(5) -0.0895(3) 0.2264(4) 0.0541(14) Uani 1 1 d .
H7 H 0.9339 -0.0711 0.1985 0.065 Uiso 1 1 calc R
C12 C 0.6644(4) -0.0357(3) 0.4485(3) 0.0375(11) Uani 1 1 d .
C16 C 0.8608(5) 0.1810(3) 0.9054(4) 0.0616(15) Uani 1 1 d .
H16 H 0.8906 0.2306 0.8867 0.074 Uiso 1 1 calc R
C1 C 0.9539(4) 0.0591(3) 0.3585(4) 0.0428(12) Uani 1 1 d .
C9 C 0.6759(5) -0.1799(3) 0.2201(4) 0.0611(15) Uani 1 1 d .
H9 H 0.6340 -0.2216 0.1854 0.073 Uiso 1 1 calc R
C23 C 0.4499(5) -0.1405(3) 0.7271(4) 0.0539(13) Uani 1 1 d .
H23 H 0.4092 -0.1602 0.6645 0.065 Uiso 1 1 calc R
C25 C 0.5779(4) -0.0293(3) 0.6377(3) 0.0396(11) Uani 1 1 d .
C14 C 0.7420(4) 0.0656(3) 0.8628(4) 0.0419(11) Uani 1 1 d .
C11 C 0.6875(4) -0.0831(3) 0.3607(4) 0.0435(12) Uani 1 1 d .
C21 C 0.4891(6) -0.1424(3) 0.9199(4) 0.0745(18) Uani 1 1 d .
H21 H 0.4728 -0.1651 0.9871 0.089 Uiso 1 1 calc R
C10 C 0.6244(5) -0.1469(3) 0.3103(4) 0.0521(13) Uani 1 1 d .
H10 H 0.5477 -0.1666 0.3385 0.062 Uiso 1 1 calc R
C4 C 1.1539(5) 0.1570(3) 0.3126(5) 0.0597(15) Uani 1 1 d .
H4 H 1.2217 0.1904 0.2946 0.072 Uiso 1 1 calc R
C20 C 0.5690(5) -0.0810(3) 0.9163(4) 0.0594(15) Uani 1 1 d .
H20 H 0.6091 -0.0619 0.9795 0.071 Uiso 1 1 calc R
C8 C 0.7941(6) -0.1500(3) 0.1795(4) 0.0659(16) Uani 1 1 d .
H8 H 0.8297 -0.1732 0.1184 0.079 Uiso 1 1 calc R
C15 C 0.7837(5) 0.1386(3) 0.8337(4) 0.0597(15) Uani 1 1 d .
H15 H 0.7602 0.1594 0.7662 0.072 Uiso 1 1 calc R
C5 C 1.1024(5) 0.1060(3) 0.2386(4) 0.0562(13) Uani 1 1 d .
H5 H 1.1366 0.1057 0.1690 0.067 Uiso 1 1 calc R
C3 C 1.1029(5) 0.1578(3) 0.4146(4) 0.0590(15) Uani 1 1 d .
H3 H 1.1366 0.1918 0.4673 0.071 Uiso 1 1 calc R
C18 C 0.8477(7) 0.0766(4) 1.0266(5) 0.095(2) Uani 1 1 d .
H18 H 0.8702 0.0552 1.0940 0.114 Uiso 1 1 calc R

loop_
_atom_site_aniso_label
_atom_site_aniso_U_11
_atom_site_aniso_U_22
_atom_site_aniso_U_33
_atom_site_aniso_U_23
_atom_site_aniso_U_13
_atom_site_aniso_U_12
Cu1 0.0546(4) 0.0425(4) 0.0542(4) -0.0040(3) -0.0050(3) -0.0023(3)
Cl1 0.1138(13) 0.0419(8) 0.0642(9) 0.0085(7) 0.0038(8) 0.0032(8)
C2 0.050(3) 0.054(3) 0.054(3) -0.004(3) 0.000(2) 0.002(3)
C22 0.101(5) 0.070(4) 0.057(4) 0.010(3) 0.007(3) -0.037(4)
C17 0.082(4) 0.075(4) 0.059(4) -0.010(3) -0.032(3) -0.005(4)
N3 0.044(2) 0.041(2) 0.039(2) -0.0094(19) 0.0018(19) 0.003(2)
N2 0.042(2) 0.044(2) 0.038(2) -0.0017(18) -0.0041(19) 0.001(2)
N5 0.042(2) 0.046(2) 0.031(2) 0.0003(17) -0.0074(17) -0.0023(19)
N6 0.048(2) 0.043(2) 0.034(2) 0.0008(18) -0.0020(19) -0.001(2)
N1 0.048(3) 0.060(3) 0.044(3) 0.003(2) 0.001(2) -0.002(2)
N4 0.111(4) 0.072(3) 0.051(3) 0.007(2) -0.033(3) -0.027(3)
C19 0.041(3) 0.044(3) 0.038(3) 0.002(2) -0.005(2) -0.002(2)
C24 0.042(3) 0.045(3) 0.038(3) 0.002(2) -0.002(2) -0.001(2)
C6 0.038(3) 0.042(3) 0.042(3) 0.000(2) -0.001(2) 0.002(2)
C13 0.038(3) 0.045(3) 0.037(3) 0.001(2) -0.006(2) 0.000(2)
C7 0.060(3) 0.053(3) 0.049(3) -0.011(3) 0.012(3) 0.000(3)
C12 0.036(3) 0.039(3) 0.037(3) -0.002(2) -0.009(2) 0.000(2)
C16 0.074(4) 0.044(3) 0.066(4) -0.006(3) -0.015(3) -0.010(3)
C1 0.044(3) 0.037(3) 0.047(3) -0.001(2) -0.006(2) 0.008(2)
C9 0.070(4) 0.048(3) 0.065(4) -0.019(3) 0.002(3) -0.009(3)
C23 0.062(4) 0.053(3) 0.047(3) -0.005(3) -0.002(3) -0.011(3)
C25 0.035(3) 0.046(3) 0.038(3) 0.005(2) -0.006(2) 0.002(2)
C14 0.048(3) 0.037(3) 0.040(3) -0.001(2) -0.008(2) 0.003(2)
C11 0.041(3) 0.047(3) 0.042(3) -0.002(2) -0.003(2) 0.006(2)
C21 0.101(5) 0.076(4) 0.046(4) 0.006(3) 0.007(3) -0.027(4)
C10 0.057(3) 0.051(3) 0.048(3) -0.008(2) -0.006(3) -0.002(3)
C4 0.040(3) 0.063(4) 0.075(4) 0.006(3) -0.003(3) -0.007(3)
C20 0.080(4) 0.062(4) 0.036(3) 0.007(3) -0.001(3) -0.012(3)
C8 0.078(4) 0.066(4) 0.055(3) -0.018(3) 0.012(3) 0.000(3)
C15 0.073(4) 0.055(3) 0.050(3) 0.000(3) -0.017(3) -0.006(3)
C5 0.047(3) 0.065(4) 0.057(3) 0.013(3) 0.002(3) 0.003(3)
C3 0.054(3) 0.056(4) 0.067(4) -0.012(3) -0.005(3) -0.002(3)
C18 0.140(6) 0.077(5) 0.065(4) 0.017(3) -0.055(4) -0.034(4)

loop_
_atom_type_symbol
_atom_type_description
_atom_type_scat_dispersion_real
_atom_type_scat_dispersion_imag
_atom_type_scat_source
C C 0.0033 0.0016 'International Tables Vol C Tables 4.2.6.8 and 6.1.1.4'
H H 0.0000 0.0000 'International Tables Vol C Tables 4.2.6.8 and 6.1.1.4'
N N 0.0061 0.0033 'International Tables Vol C Tables 4.2.6.8 and 6.1.1.4'
Cl Cl 0.1484 0.1585 'International Tables Vol C Tables 4.2.6.8 and 6.1.1.4'
Cu Cu 0.3201 1.2651 'International Tables Vol C Tables 4.2.6.8 and 6.1.1.4'

loop_
_geom_angle_atom_site_label_1
_geom_angle_atom_site_label_2
_geom_angle_atom_site_label_3
_geom_angle
_geom_angle_site_symmetry_3
N2 Cu1 N5 93.48(15) .
N2 Cu1 Cl1 132.98(11) .
N5 Cu1 Cl1 128.97(11) .
C3 C2 C1 118.2(5) .
C23 C22 C21 119.1(5) .
C16 C17 C18 118.8(5) .
C6 N3 C7 131.5(4) .
C6 N3 C11 107.7(4) .
C7 N3 C11 120.8(4) .
C6 N2 C12 108.4(4) .
C6 N2 Cu1 134.7(3) .
C12 N2 Cu1 116.5(3) .
C19 N5 C25 107.9(4) .
C19 N5 Cu1 137.0(3) .
C25 N5 Cu1 115.2(3) .
C19 N6 C20 131.7(4) .
C19 N6 C24 107.3(3) .
C20 N6 C24 121.1(4) .
C5 N1 C1 117.6(4) .
C14 N4 C18 117.6(5) .
N5 C19 N6 109.7(4) .
N5 C19 C14 124.5(4) .
N6 C19 C14 125.8(4) .
C25 C24 N6 105.9(4) .
C25 C24 C23 135.2(4) .
N6 C24 C23 118.9(4) .
N2 C6 N3 108.7(4) .
N2 C6 C1 124.5(4) .
N3 C6 C1 126.8(4) .
C25 C13 C12 113.6(4) .
C25 C13 C13 110.9(4) 3_656
C12 C13 C13 109.2(4) 3_656
C8 C7 N3 119.1(5) .
N2 C12 C11 110.0(4) .
N2 C12 C13 121.6(4) .
C11 C12 C13 127.9(4) .
C17 C16 C15 118.9(5) .
N1 C1 C2 121.9(4) .
N1 C1 C6 117.2(4) .
C2 C1 C6 120.9(4) .
C10 C9 C8 119.2(5) .
C22 C23 C24 119.8(5) .
N5 C25 C24 109.3(4) .
N5 C25 C13 122.3(4) .
C24 C25 C13 128.3(4) .
N4 C14 C15 122.0(4) .
N4 C14 C19 116.6(4) .
C15 C14 C19 121.4(4) .
C12 C11 N3 105.1(4) .
C12 C11 C10 135.8(5) .
N3 C11 C10 119.1(4) .
C20 C21 C22 122.5(5) .
C9 C10 C11 119.8(5) .
C5 C4 C3 117.9(5) .
C21 C20 N6 118.5(5) .
C7 C8 C9 122.1(5) .
C14 C15 C16 119.4(5) .
N1 C5 C4 124.1(5) .
C4 C3 C2 120.2(5) .
N4 C18 C17 123.3(5) .

loop_
_geom_bond_atom_site_label_1
_geom_bond_atom_site_label_2
_geom_bond_distance
_geom_bond_site_symmetry_2
Cu1 N2 2.016(4) .
Cu1 N5 2.043(3) .
Cu1 Cl1 2.1379(16) .
C2 C3 1.370(6) .
C2 C1 1.390(6) .
C22 C23 1.361(6) .
C22 C21 1.415(7) .
C17 C16 1.340(7) .
C17 C18 1.363(7) .
N3 C6 1.373(5) .
N3 C7 1.382(5) .
N3 C11 1.401(5) .
N2 C6 1.335(5) .
N2 C12 1.349(5) .
N5 C19 1.336(5) .
N5 C25 1.358(5) .
N6 C19 1.362(5) .
N6 C20 1.391(5) .
N6 C24 1.397(5) .
N1 C5 1.334(6) .
N1 C1 1.340(5) .
N4 C14 1.320(5) .
N4 C18 1.338(6) .
C19 C14 1.464(6) .
C24 C25 1.373(6) .
C24 C23 1.405(6) .
C6 C1 1.455(6) .
C13 C25 1.492(5) .
C13 C12 1.505(6) .
C13 C13 1.578(8) 3_656
C7 C8 1.337(7) .
C12 C11 1.372(6) .
C16 C15 1.377(6) .
C9 C10 1.359(6) .
C9 C8 1.418(7) .
C14 C15 1.367(6) .
C11 C10 1.405(6) .
C21 C20 1.332(7) .
C4 C5 1.359(7) .
C4 C3 1.368(7) .

loop_
_geom_hbond_atom_site_label_D
_geom_hbond_atom_site_label_H
_geom_hbond_atom_site_label_A
_geom_hbond_distance_DH
_geom_hbond_distance_HA
_geom_hbond_distance_DA
_geom_hbond_angle_DHA
_geom_hbond_site_symmetry_A
C7 H7 N1 0.93 2.41 2.948(7) 116.8 .
C18 H18 N1 0.93 2.44 3.276(7) 149.9 1_556
C20 H20 N4 0.93 2.37 2.912(7) 117.0 .

loop_
_geom_torsion_atom_site_label_1
_geom_torsion_atom_site_label_2
_geom_torsion_atom_site_label_3
_geom_torsion_atom_site_label_4
_geom_torsion
_geom_torsion_site_symmetry_1
N5 Cu1 N2 C6 -149.8(4) .
Cl1 Cu1 N2 C6 53.6(5) .
N5 Cu1 N2 C12 38.7(3) .
Cl1 Cu1 N2 C12 -117.9(3) .
N2 Cu1 N5 C19 141.2(4) .
Cl1 Cu1 N5 C19 -60.7(5) .
N2 Cu1 N5 C25 -38.1(3) .
Cl1 Cu1 N5 C25 120.0(3) .
C25 N5 C19 N6 0.1(5) .
Cu1 N5 C19 N6 -179.3(3) .
C25 N5 C19 C14 177.9(4) .
Cu1 N5 C19 C14 -1.5(7) .
C20 N6 C19 N5 179.5(4) .
C24 N6 C19 N5 -1.1(5) .
C20 N6 C19 C14 1.8(8) .
C24 N6 C19 C14 -178.8(4) .
C19 N6 C24 C25 1.6(5) .
C20 N6 C24 C25 -178.9(4) .
C19 N6 C24 C23 -177.6(4) .
C20 N6 C24 C23 1.9(6) .
C12 N2 C6 N3 0.1(5) .
Cu1 N2 C6 N3 -171.9(3) .
C12 N2 C6 C1 178.2(4) .
Cu1 N2 C6 C1 6.2(7) .
C7 N3 C6 N2 179.6(4) .
C11 N3 C6 N2 0.9(5) .
C7 N3 C6 C1 1.6(8) .
C11 N3 C6 C1 -177.1(4) .
C6 N3 C7 C8 -177.1(5) .
C11 N3 C7 C8 1.5(7) .
C6 N2 C12 C11 -1.0(5) .
Cu1 N2 C12 C11 172.6(3) .
C6 N2 C12 C13 -173.4(4) .
Cu1 N2 C12 C13 0.3(5) .
C25 C13 C12 N2 -53.1(6) .
C13 C13 C12 N2 71.4(6) 3_656
C25 C13 C12 C11 136.1(5) .
C13 C13 C12 C11 -99.5(6) 3_656
C18 C17 C16 C15 0.5(9) .
C5 N1 C1 C2 -3.4(7) .
C5 N1 C1 C6 175.3(4) .
C3 C2 C1 N1 2.4(7) .
C3 C2 C1 C6 -176.1(4) .
N2 C6 C1 N1 -160.0(4) .
N3 C6 C1 N1 17.8(7) .
N2 C6 C1 C2 18.6(7) .
N3 C6 C1 C2 -163.6(4) .
C21 C22 C23 C24 1.2(8) .
C25 C24 C23 C22 179.4(5) .
N6 C24 C23 C22 -1.6(7) .
C19 N5 C25 C24 0.9(5) .
Cu1 N5 C25 C24 -179.5(3) .
C19 N5 C25 C13 179.1(4) .
Cu1 N5 C25 C13 -1.4(5) .
N6 C24 C25 N5 -1.5(5) .
C23 C24 C25 N5 177.5(5) .
N6 C24 C25 C13 -179.5(4) .
C23 C24 C25 C13 -0.5(9) .
C12 C13 C25 N5 53.5(6) .
C13 C13 C25 N5 -70.0(6) 3_656
C12 C13 C25 C24 -128.7(5) .
C13 C13 C25 C24 107.8(6) 3_656
C18 N4 C14 C15 0.0(8) .
C18 N4 C14 C19 178.3(5) .
N5 C19 C14 N4 -158.8(5) .
N6 C19 C14 N4 18.5(7) .
N5 C19 C14 C15 19.6(7) .
N6 C19 C14 C15 -163.1(5) .
N2 C12 C11 N3 1.6(5) .
C13 C12 C11 N3 173.3(4) .
N2 C12 C11 C10 -177.4(5) .
C13 C12 C11 C10 -5.6(9) .
C6 N3 C11 C12 -1.5(5) .
C7 N3 C11 C12 179.6(4) .
C6 N3 C11 C10 177.6(4) .
C7 N3 C11 C10 -1.2(6) .
C23 C22 C21 C20 -1.0(10) .
C8 C9 C10 C11 1.1(8) .
C12 C11 C10 C9 178.7(5) .
N3 C11 C10 C9 -0.1(7) .
C22 C21 C20 N6 1.2(9) .
C19 N6 C20 C21 177.7(5) .
C24 N6 C20 C21 -1.6(7) .
N3 C7 C8 C9 -0.4(8) .
C10 C9 C8 C7 -0.9(9) .
N4 C14 C15 C16 0.3(8) .
C19 C14 C15 C16 -178.0(5) .
C17 C16 C15 C14 -0.5(8) .
C1 N1 C5 C4 2.4(7) .
C3 C4 C5 N1 -0.5(8) .
C5 C4 C3 C2 -0.6(7) .
C1 C2 C3 C4 -0.4(7) .
C14 N4 C18 C17 0.0(10) .
C16 C17 C18 N4 -0.2(11) .
